data_7224167
loop_
_publ_author_name
'Oruganti, Madhavi'
'Khade, Pavan'
'Das, Uttam Kumar'
'Trivedi, Darshak R.'

_publ_section_title
;
 The hierarchies of hydrogen bonds in salts/cocrystals of isoniazid and
 its Schiff base -- a case study
;
_journal_issue 19
_journal_name_full 'RSC Adv.'
_journal_page_first 15868
_journal_paper_doi 10.1039/C5RA14951G
_journal_volume 6
_journal_year 2016
_chemical_formula_sum 'C14 H2 N3 O5'
_chemical_formula_weight 303.27
_chemical_name_systematic
; 
 ? 
;
_space_group_IT_number 2
_symmetry_cell_setting triclinic
_symmetry_space_group_name_Hall '-P 1'
_symmetry_space_group_name_H-M 'P -1'
_atom_sites_solution_hydrogens geom
_atom_sites_solution_primary direct
_atom_sites_solution_secondary difmap
_audit_creation_method SHELXL-97
_audit_update_record
;
2015-07-28 deposited with the CCDC.
2016-01-19 downloaded from the CCDC.
;
_cell_angle_alpha 97.828(2)
_cell_angle_beta 99.815(3)
_cell_angle_gamma 100.154(2)
_cell_formula_units_Z 2
_cell_length_a 6.9555(3)
_cell_length_b 9.2797(4)
_cell_length_c 11.0293(5)
_cell_measurement_temperature 296(2)
_cell_volume 680.26(5)
_computing_structure_refinement 'SHELXL-97 (Sheldrick, 2008)'
_computing_structure_solution 'SHELXS-97 (Sheldrick, 2008)'
_diffrn_ambient_temperature 296(2)
_diffrn_measured_fraction_theta_full 0.965
_diffrn_measured_fraction_theta_max 0.965
_diffrn_measurement_device_type 'Bruker ApexII CCD'
_diffrn_measurement_method 'w scans'
_diffrn_radiation_monochromator graphite
_diffrn_radiation_source 'fine-focus sealed tube'
_diffrn_radiation_type MoK\a
_diffrn_radiation_wavelength 0.71073
_diffrn_reflns_av_R_equivalents 0.0156
_diffrn_reflns_av_sigmaI/netI 0.0280
_diffrn_reflns_limit_h_max 8
_diffrn_reflns_limit_h_min -6
_diffrn_reflns_limit_k_max 10
_diffrn_reflns_limit_k_min -11
_diffrn_reflns_limit_l_max 13
_diffrn_reflns_limit_l_min -13
_diffrn_reflns_number 4341
_diffrn_reflns_theta_full 26.00
_diffrn_reflns_theta_max 26.00
_diffrn_reflns_theta_min 1.90
_exptl_absorpt_coefficient_mu 0.115
_exptl_crystal_colour Yellow
_exptl_crystal_density_diffrn 1.480
_exptl_crystal_density_method 'not measured'
_exptl_crystal_description Plate
_exptl_crystal_F_000 272
_refine_diff_density_max 0.205
_refine_diff_density_min -0.258
_refine_diff_density_rms 0.055
_refine_ls_extinction_method none
_refine_ls_goodness_of_fit_ref 1.150
_refine_ls_hydrogen_treatment mixed
_refine_ls_matrix_type full
_refine_ls_number_parameters 215
_refine_ls_number_reflns 2582
_refine_ls_number_restraints 50
_refine_ls_restrained_S_all 1.138
_refine_ls_R_factor_all 0.0562
_refine_ls_R_factor_gt 0.0450
_refine_ls_shift/su_max 0.000
_refine_ls_shift/su_mean 0.000
_refine_ls_structure_factor_coef Fsqd
_refine_ls_weighting_details 'calc w=1/[\s^2^(Fo^2^)+(0.1000P)^2^+0.0000P] where P=(Fo^2^+2Fc^2^)/3'
_refine_ls_weighting_scheme calc
_refine_ls_wR_factor_gt 0.1393
_refine_ls_wR_factor_ref 0.1497
_reflns_number_gt 2120
_reflns_number_total 2582
_reflns_threshold_expression >2sigma(I)
_cod_data_source_file c5ra14951g2.cif
_cod_data_source_block Id_1045625
_cod_depositor_comments
;
The following automatic conversions were performed:

'_symmetry_cell_setting' value 'Triclinic' changed to 'triclinic'
according to
/usr/data/users/saulius/crontab/automatic-downloads/rss-feeds/RSC/lib/dictionaries/cif_core.dic
dictionary named 'cif_core.dic' version 2.4.2 from 2011-04-26.

Automatic conversion script
Id: cif_fix_values 4268 2015-11-12 08:31:59Z antanas 
;
_cod_original_sg_symbol_H-M P-1
_cod_database_code 7224167

loop_
_symmetry_equiv_pos_as_xyz
'x, y, z'
'-x, -y, -z'

loop_
_atom_site_label
_atom_site_type_symbol
_atom_site_fract_x
_atom_site_fract_y
_atom_site_fract_z
_atom_site_U_iso_or_equiv
_atom_site_adp_type
_atom_site_occupancy
_atom_site_symmetry_multiplicity
_atom_site_calc_flag
_atom_site_refinement_flags
O1 O 0.78976(17) 0.52875(13) 0.90097(10) 0.0532(4) Uani 1 1 d U
O2 O 0.79689(16) 0.67142(13) 0.60798(11) 0.0539(4) Uani 1 1 d U
O3 O 0.83173(18) 0.85986(14) 0.75778(11) 0.0601(4) Uani 1 1 d U
O4 O 0.65704(19) 1.04289(13) 0.82780(10) 0.0573(4) Uani 1 1 d U
N2 N 0.77778(18) 0.70873(13) 1.05639(10) 0.0383(3) Uani 1 1 d U
H6 H 0.7171 0.7767 1.0816 0.046 Uiso 1 1 calc R
N1 N 0.13749(18) 0.64464(15) 0.74592(11) 0.0405(3) Uani 1 1 d U
O5 O 0.3742(2) 1.11066(16) 0.77457(12) 0.0751(5) Uani 1 1 d U
N3 N 0.9572(2) 0.69340(18) 1.13095(11) 0.0446(4) Uani 1 1 d U
C5 C 0.4986(2) 0.63144(15) 0.88256(11) 0.0317(3) Uani 1 1 d U
C8 C 0.5358(2) 0.80516(15) 0.59397(11) 0.0314(3) Uani 1 1 d U
C6 C 0.7021(2) 0.61895(16) 0.94774(12) 0.0336(3) Uani 1 1 d U
C14 C 0.7340(2) 0.77776(16) 0.65672(13) 0.0366(4) Uani 1 1 d U
C7 C 0.4316(2) 0.91471(14) 0.63437(11) 0.0338(3) Uani 1 1 d U
C4 C 0.4125(2) 0.52930(17) 0.77410(13) 0.0397(4) Uani 1 1 d U
H5 H 0.4771 0.4550 0.7471 0.048 Uiso 1 1 calc R
C9 C 0.4500(2) 0.70747(16) 0.48194(12) 0.0385(4) Uani 1 1 d U
H9 H 0.5164 0.6342 0.4552 0.046 Uiso 1 1 calc R
C2 C 0.2146(2) 0.74166(19) 0.85157(14) 0.0445(4) Uani 1 1 d U
H2 H 0.1446 0.8126 0.8779 0.053 Uiso 1 1 calc R
C13 C 0.4891(2) 1.03071(16) 0.75267(14) 0.0441(4) Uani 1 1 d U
C1 C 0.3961(2) 0.73771(17) 0.92171(13) 0.0408(4) Uani 1 1 d U
H1 H 0.4494 0.8059 0.9948 0.049 Uiso 1 1 calc R
C11 C 0.1705(2) 0.82175(18) 0.44853(14) 0.0461(4) Uani 1 1 d U
H11 H 0.0498 0.8287 0.4005 0.055 Uiso 1 1 calc R
C3 C 0.2307(2) 0.53945(18) 0.70720(14) 0.0439(4) Uani 1 1 d U
H4 H 0.1728 0.4720 0.6342 0.053 Uiso 1 1 calc R
C12 C 0.2503(2) 0.91869(17) 0.56002(14) 0.0432(4) Uani 1 1 d U
H12 H 0.1798 0.9894 0.5863 0.052 Uiso 1 1 calc R
C10 C 0.2714(2) 0.71546(17) 0.40979(13) 0.0441(4) Uani 1 1 d U
H10 H 0.2196 0.6493 0.3353 0.053 Uiso 1 1 calc R
H3 H 0.011(3) 0.657(2) 0.694(2) 0.073(6) Uiso 1 1 d .
H13 H 0.732(4) 0.957(3) 0.797(2) 0.087(7) Uiso 1 1 d .
H8 H 0.985(3) 0.617(2) 1.0935(18) 0.055(5) Uiso 1 1 d .
H7 H 1.051(3) 0.777(2) 1.1318(17) 0.061(6) Uiso 1 1 d .

loop_
_atom_site_aniso_label
_atom_site_aniso_U_11
_atom_site_aniso_U_22
_atom_site_aniso_U_33
_atom_site_aniso_U_23
_atom_site_aniso_U_13
_atom_site_aniso_U_12
O1 0.0445(7) 0.0668(8) 0.0441(6) -0.0141(5) -0.0053(5) 0.0316(6)
O2 0.0416(7) 0.0623(7) 0.0521(7) -0.0101(5) -0.0065(5) 0.0264(6)
O3 0.0447(7) 0.0658(8) 0.0544(7) -0.0176(6) -0.0206(5) 0.0212(6)
O4 0.0600(8) 0.0537(7) 0.0440(6) -0.0192(5) -0.0095(5) 0.0140(6)
N2 0.0353(7) 0.0455(7) 0.0312(6) -0.0033(5) -0.0037(5) 0.0182(5)
N1 0.0284(7) 0.0516(8) 0.0398(6) 0.0066(5) 0.0000(5) 0.0110(5)
O5 0.0760(10) 0.0829(9) 0.0606(8) -0.0287(7) 0.0036(7) 0.0420(8)
N3 0.0362(7) 0.0547(8) 0.0376(7) -0.0039(6) -0.0070(5) 0.0181(6)
C5 0.0311(8) 0.0380(7) 0.0266(6) 0.0049(5) 0.0041(5) 0.0104(6)
C8 0.0312(7) 0.0334(7) 0.0283(6) 0.0018(5) 0.0039(5) 0.0077(6)
C6 0.0329(7) 0.0380(7) 0.0294(7) 0.0007(5) 0.0030(5) 0.0124(6)
C14 0.0315(8) 0.0416(8) 0.0342(7) 0.0008(6) 0.0015(5) 0.0097(6)
C7 0.0363(8) 0.0335(7) 0.0294(7) 0.0000(5) 0.0049(5) 0.0073(6)
C4 0.0344(8) 0.0472(8) 0.0345(7) -0.0042(6) 0.0015(6) 0.0143(6)
C9 0.0391(8) 0.0412(8) 0.0325(7) -0.0033(6) -0.0001(6) 0.0151(6)
C2 0.0394(8) 0.0535(9) 0.0414(8) 0.0021(6) 0.0026(6) 0.0216(7)
C13 0.0529(10) 0.0396(8) 0.0365(7) -0.0061(6) 0.0076(6) 0.0113(7)
C1 0.0398(8) 0.0473(8) 0.0336(7) -0.0029(6) 0.0001(6) 0.0184(7)
C11 0.0366(8) 0.0564(9) 0.0409(8) 0.0012(7) -0.0074(6) 0.0181(7)
C3 0.0357(8) 0.0520(9) 0.0364(7) -0.0042(6) -0.0031(6) 0.0079(7)
C12 0.0394(9) 0.0461(8) 0.0447(8) -0.0003(6) 0.0044(6) 0.0200(7)
C10 0.0451(9) 0.0457(8) 0.0331(7) -0.0059(6) -0.0068(6) 0.0109(7)

loop_
_atom_type_symbol
_atom_type_description
_atom_type_scat_dispersion_real
_atom_type_scat_dispersion_imag
_atom_type_scat_source
C C 0.0033 0.0016 'International Tables Vol C Tables 4.2.6.8 and 6.1.1.4'
H H 0.0000 0.0000 'International Tables Vol C Tables 4.2.6.8 and 6.1.1.4'
N N 0.0061 0.0033 'International Tables Vol C Tables 4.2.6.8 and 6.1.1.4'
O O 0.0106 0.0060 'International Tables Vol C Tables 4.2.6.8 and 6.1.1.4'

loop_
_geom_angle_atom_site_label_1
_geom_angle_atom_site_label_2
_geom_angle_atom_site_label_3
_geom_angle
_geom_angle_site_symmetry_1
O1 O1 C6 0(10) 1
C6 N2 N3 120.55(12) .
C3 N1 C2 121.31(13) .
C1 C5 C4 118.79(13) .
C1 C5 C6 124.61(12) .
C4 C5 C6 116.58(13) .
C9 C8 C7 118.02(13) .
C9 C8 C14 113.67(12) .
C7 C8 C14 128.31(12) .
O1 C6 O1 0.00(12) 1
O1 C6 N2 123.05(13) 1
O1 C6 N2 123.05(13) .
O1 C6 C5 120.34(12) 1
O1 C6 C5 120.34(12) .
N2 C6 C5 116.61(12) .
O2 C14 O3 120.91(13) .
O2 C14 C8 118.27(12) .
O3 C14 C8 120.81(13) .
C12 C7 C8 117.92(12) .
C12 C7 C13 113.63(13) .
C8 C7 C13 128.43(14) .
C3 C4 C5 119.26(14) .
C10 C9 C8 122.62(14) .
N1 C2 C1 120.76(14) .
O5 C13 O4 121.13(14) .
O5 C13 C7 118.77(15) .
O4 C13 C7 120.10(14) .
C2 C1 C5 119.29(13) .
C10 C11 C12 119.19(14) .
N1 C3 C4 120.55(13) .
C11 C12 C7 122.75(14) .
C11 C10 C9 119.48(13) .

loop_
_geom_bond_atom_site_label_1
_geom_bond_atom_site_label_2
_geom_bond_distance
_geom_bond_site_symmetry_2
O1 O1 0.000(4) 1
O1 C6 1.2279(17) .
O2 C14 1.2416(18) .
O3 C14 1.2698(18) .
O4 C13 1.289(2) .
N2 C6 1.3287(18) .
N2 N3 1.4139(16) .
N1 C3 1.327(2) .
N1 C2 1.337(2) .
O5 C13 1.2138(19) .
C5 C1 1.380(2) .
C5 C4 1.3909(19) .
C5 C6 1.5061(19) .
C8 C9 1.3990(18) .
C8 C7 1.4153(19) .
C8 C14 1.514(2) .
C6 O1 1.2279(17) 1
C7 C12 1.392(2) .
C7 C13 1.5195(18) .
C4 C3 1.377(2) .
C9 C10 1.376(2) .
C2 C1 1.372(2) .
C11 C10 1.371(2) .
C11 C12 1.385(2) .

loop_
_geom_hbond_atom_site_label_D
_geom_hbond_atom_site_label_H
_geom_hbond_atom_site_label_A
_geom_hbond_distance_DH
_geom_hbond_distance_HA
_geom_hbond_distance_DA
_geom_hbond_angle_DHA
_geom_hbond_site_symmetry_A
N3 H7 O4 0.92(2) 2.33(2) 3.219(2) 164.1(17) 2_777
N3 H8 O1 0.84(2) 2.276(19) 2.7267(16) 114.1(16) 1
N3 H8 O1 0.84(2) 2.24(2) 2.9602(18) 143.6(17) 2_767
N1 H3 O3 1.00(2) 2.52(2) 3.1702(18) 122.5(16) 1_455
N1 H3 O2 1.00(2) 1.66(2) 2.6591(16) 178.0(19) 1_455
N2 H6 O5 0.86 2.03 2.8016(16) 148.1 2_677
